data_7223547
loop_
_publ_author_name
'Shao, Yong-Liang'
'Cui, Yan-Hui'
'Gu, Jin-Zhong'
'Wu, Jiang'
'Wang, Ya-Wen'
'Kirillov, Alexander M.'

_publ_section_title
;
 Exploring biphenyl-2,4,4&#x2032;-tricarboxylic acid as a flexible
 building block for the hydrothermal self-assembly of diverse
 metal--organic and supramolecular networks
;
_journal_issue 5
_journal_name_full CrystEngComm
_journal_page_first 765
_journal_paper_doi 10.1039/C5CE02254A
_journal_volume 18
_journal_year 2016
_chemical_formula_sum 'C39 H30 N4 Ni O9'
_chemical_formula_weight 757.38
_chemical_name_systematic
; 
 ? 
;
_space_group_IT_number 33
_symmetry_cell_setting orthorhombic
_symmetry_space_group_name_Hall 'P 2c -2n'
_symmetry_space_group_name_H-M 'P n a 21'
_atom_sites_solution_hydrogens geom
_atom_sites_solution_primary direct
_atom_sites_solution_secondary difmap
_audit_creation_method SHELXL-97
_audit_update_record
;
2015-11-02 deposited with the CCDC.
2015-12-17 downloaded from the CCDC.
;
_cell_angle_alpha 90.00
_cell_angle_beta 90.00
_cell_angle_gamma 90.00
_cell_formula_units_Z 4
_cell_length_a 14.400(2)
_cell_length_b 13.9197(17)
_cell_length_c 17.1576(19)
_cell_measurement_temperature 293(2)
_cell_volume 3439.1(7)
_computing_cell_refinement 'Bruker SAINT'
_computing_data_collection 'Bruker APEX2'
_computing_data_reduction 'Bruker SAINT'
_computing_molecular_graphics 'Bruker SHELXTL'
_computing_publication_material 'Bruker SHELXTL'
_computing_structure_refinement 'SHELXL-97 (Sheldrick, 2008)'
_computing_structure_solution 'SHELXS-97 (Sheldrick, 2008)'
_diffrn_ambient_temperature 293(2)
_diffrn_measured_fraction_theta_full 0.997
_diffrn_measured_fraction_theta_max 0.997
_diffrn_measurement_device_type 'Bruker APE-II CCD'
_diffrn_measurement_method '\f and \w scans'
_diffrn_radiation_monochromator graphite
_diffrn_radiation_source 'fine-focus sealed tube'
_diffrn_radiation_type MoK\a
_diffrn_radiation_wavelength 0.71000
_diffrn_reflns_av_R_equivalents 0.1370
_diffrn_reflns_av_sigmaI/netI 0.2096
_diffrn_reflns_limit_h_max 16
_diffrn_reflns_limit_h_min -17
_diffrn_reflns_limit_k_max 14
_diffrn_reflns_limit_k_min -16
_diffrn_reflns_limit_l_max 19
_diffrn_reflns_limit_l_min -20
_diffrn_reflns_number 12889
_diffrn_reflns_theta_full 25.05
_diffrn_reflns_theta_max 25.05
_diffrn_reflns_theta_min 3.25
_exptl_absorpt_coefficient_mu 0.629
_exptl_absorpt_correction_T_max 0.8637
_exptl_absorpt_correction_T_min 0.8485
_exptl_absorpt_correction_type multi-scan
_exptl_crystal_colour purple
_exptl_crystal_density_diffrn 1.463
_exptl_crystal_density_method 'not measured'
_exptl_crystal_description block
_exptl_crystal_F_000 1568
_exptl_crystal_size_max 0.27
_exptl_crystal_size_mid 0.25
_exptl_crystal_size_min 0.24
_refine_diff_density_max 1.144
_refine_diff_density_min -0.477
_refine_diff_density_rms 0.100
_refine_ls_abs_structure_details 'Flack H D (1983), Acta Cryst. A39, 876-881'
_refine_ls_abs_structure_Flack -0.02(3)
_refine_ls_extinction_method none
_refine_ls_goodness_of_fit_ref 1.001
_refine_ls_hydrogen_treatment mixed
_refine_ls_matrix_type full
_refine_ls_number_parameters 478
_refine_ls_number_reflns 5728
_refine_ls_number_restraints 1
_refine_ls_restrained_S_all 1.001
_refine_ls_R_factor_all 0.1888
_refine_ls_R_factor_gt 0.0937
_refine_ls_shift/su_max 0.000
_refine_ls_shift/su_mean 0.000
_refine_ls_structure_factor_coef Fsqd
_refine_ls_weighting_details 'calc w=1/[\s^2^(Fo^2^)+(0.0687P)^2^+0.0000P] where P=(Fo^2^+2Fc^2^)/3'
_refine_ls_weighting_scheme calc
_refine_ls_wR_factor_gt 0.1745
_refine_ls_wR_factor_ref 0.2294
_reflns_number_gt 2681
_reflns_number_total 5728
_reflns_threshold_expression >2sigma(I)
_cod_data_source_file c5ce02254a2.cif
_cod_data_source_block 239-4ni
_cod_depositor_comments
;
The following automatic conversions were performed:

'_symmetry_cell_setting' value 'Orthorhombic' changed to
'orthorhombic' according to
/usr/data/users/saulius/crontab/automatic-downloads/rss-feeds/RSC/lib/dictionaries/cif_core.dic
dictionary named 'cif_core.dic' version 2.4.2 from 2011-04-26.

Automatic conversion script
Id: cif_fix_values 4268 2015-11-12 08:31:59Z antanas 

 Adding full bibliography for 7223544--7223552.cif.
;
_cod_original_cell_volume 3439.1(8)
_cod_original_sg_symbol_H-M Pna21
_cod_database_code 7223547

loop_
_symmetry_equiv_pos_as_xyz
'x, y, z'
'-x, -y, z+1/2'
'-x+1/2, y+1/2, z+1/2'
'x+1/2, -y+1/2, z'

loop_
_atom_site_label
_atom_site_type_symbol
_atom_site_fract_x
_atom_site_fract_y
_atom_site_fract_z
_atom_site_U_iso_or_equiv
_atom_site_adp_type
_atom_site_occupancy
_atom_site_symmetry_multiplicity
_atom_site_calc_flag
_atom_site_refinement_flags
Ni1 Ni 0.38985(10) 0.52076(9) 0.71747(8) 0.0363(4) Uani 1 1 d .
N1 N 0.4052(7) 0.3726(6) 0.7339(5) 0.043(3) Uani 1 1 d .
N2 N 0.5291(7) 0.5015(7) 0.6830(4) 0.038(3) Uani 1 1 d .
N3 N 0.3980(7) 0.6691(6) 0.7025(6) 0.045(3) Uani 1 1 d .
N4 N 0.4278(7) 0.5634(7) 0.8298(5) 0.044(3) Uani 1 1 d .
O1 O 0.3524(7) 0.4976(5) 0.6024(4) 0.048(2) Uani 1 1 d .
O2 O 0.1981(6) 0.5062(6) 0.6030(4) 0.054(2) Uani 1 1 d .
O3 O 0.2716(7) 0.1549(5) 0.4533(5) 0.056(3) Uani 1 1 d .
O4 O 0.2860(7) 0.1740(5) 0.3241(4) 0.056(3) Uani 1 1 d .
O5 O 0.2586(7) 0.9767(5) 0.4489(5) 0.059(3) Uani 1 1 d .
H5 H 0.2707 1.0343 0.4497 0.088 Uiso 1 1 calc R
O6 O 0.4111(8) 0.9604(6) 0.4244(6) 0.075(3) Uani 1 1 d .
O7 O 0.2531(6) 0.5089(4) 0.7516(4) 0.044(2) Uani 1 1 d .
H1W H 0.2194 0.5120 0.7132 0.052 Uiso 1 1 d R
H2W H 0.2407 0.5612 0.7748 0.052 Uiso 1 1 d R
O8 O 0.1571(7) 0.7171(7) 0.6661(6) 0.098(4) Uani 1 1 d .
H3W H 0.1739 0.7051 0.7125 0.117 Uiso 1 1 d R
H4W H 0.1680 0.6610 0.6487 0.117 Uiso 1 1 d R
O9 O 0.0097(9) 0.4747(8) 0.5663(7) 0.119(5) Uani 1 1 d .
H5W H 0.0665 0.4838 0.5775 0.143 Uiso 1 1 d R
H6W H -0.0190 0.4930 0.5256 0.143 Uiso 1 1 d R
C1 C 0.2744(9) 0.4896(7) 0.5703(6) 0.031(3) Uani 1 1 d .
C2 C 0.2760(8) 0.4528(8) 0.4868(6) 0.036(3) Uani 1 1 d .
C3 C 0.2738(8) 0.3532(7) 0.4757(5) 0.032(3) Uani 1 1 d .
H3 H 0.2692 0.3131 0.5189 0.038 Uiso 1 1 calc R
C4 C 0.2783(7) 0.3127(7) 0.4019(6) 0.026(2) Uani 1 1 d .
C5 C 0.2770(8) 0.2055(8) 0.3912(7) 0.039(3) Uani 1 1 d .
C6 C 0.2884(10) 0.3741(8) 0.3388(6) 0.052(4) Uani 1 1 d .
H6 H 0.2906 0.3484 0.2888 0.063 Uiso 1 1 calc R
C7 C 0.2952(10) 0.4728(8) 0.3482(6) 0.050(4) Uani 1 1 d .
H7A H 0.3048 0.5118 0.3049 0.060 Uiso 1 1 calc R
C8 C 0.2876(9) 0.5146(7) 0.4226(6) 0.037(3) Uani 1 1 d .
C9 C 0.2948(8) 0.6185(7) 0.4284(6) 0.033(3) Uani 1 1 d .
C10 C 0.3731(10) 0.6646(7) 0.3988(7) 0.055(4) Uani 1 1 d .
H10 H 0.4193 0.6268 0.3766 0.066 Uiso 1 1 calc R
C11 C 0.3867(9) 0.7632(7) 0.4002(7) 0.050(3) Uani 1 1 d .
H11 H 0.4404 0.7903 0.3796 0.060 Uiso 1 1 calc R
C12 C 0.3173(10) 0.8212(8) 0.4333(7) 0.044(3) Uani 1 1 d .
C13 C 0.3341(11) 0.9281(8) 0.4360(6) 0.044(3) Uani 1 1 d .
C14 C 0.2413(10) 0.7791(8) 0.4638(7) 0.048(3) Uani 1 1 d .
H14 H 0.1952 0.8172 0.4859 0.058 Uiso 1 1 calc R
C15 C 0.2302(10) 0.6789(7) 0.4629(6) 0.041(3) Uani 1 1 d .
H15 H 0.1780 0.6522 0.4862 0.049 Uiso 1 1 calc R
C16 C 0.3444(10) 0.3103(9) 0.7642(6) 0.047(3) Uani 1 1 d .
H16 H 0.2886 0.3326 0.7847 0.057 Uiso 1 1 calc R
C17 C 0.3642(11) 0.2120(9) 0.7652(7) 0.054(4) Uani 1 1 d .
H17 H 0.3191 0.1694 0.7828 0.065 Uiso 1 1 calc R
C18 C 0.4439(14) 0.1785(10) 0.7423(9) 0.081(6) Uani 1 1 d .
H18 H 0.4567 0.1133 0.7471 0.097 Uiso 1 1 calc R
C19 C 0.5118(11) 0.2419(8) 0.7098(8) 0.059(4) Uani 1 1 d .
C20 C 0.4910(8) 0.3391(7) 0.7091(7) 0.039(3) Uani 1 1 d .
C21 C 0.6027(14) 0.2132(12) 0.6817(9) 0.080(5) Uani 1 1 d .
H21 H 0.6188 0.1485 0.6821 0.096 Uiso 1 1 calc R
C22 C 0.6634(12) 0.2772(13) 0.6556(9) 0.078(5) Uani 1 1 d .
H22 H 0.7202 0.2562 0.6362 0.093 Uiso 1 1 calc R
C23 C 0.6429(11) 0.3801(10) 0.6566(7) 0.058(4) Uani 1 1 d .
C24 C 0.5564(9) 0.4100(9) 0.6816(6) 0.045(3) Uani 1 1 d .
C25 C 0.7034(11) 0.4523(15) 0.6290(7) 0.076(5) Uani 1 1 d .
H25 H 0.7609 0.4357 0.6084 0.092 Uiso 1 1 calc R
C26 C 0.6767(12) 0.5485(12) 0.6328(7) 0.069(4) Uani 1 1 d .
H26 H 0.7165 0.5977 0.6177 0.083 Uiso 1 1 calc R
C27 C 0.5904(10) 0.5667(10) 0.6595(7) 0.056(4) Uani 1 1 d .
H27 H 0.5722 0.6307 0.6617 0.067 Uiso 1 1 calc R
C28 C 0.3884(10) 0.7174(9) 0.6362(7) 0.056(4) Uani 1 1 d .
H28 H 0.3713 0.6851 0.5909 0.067 Uiso 1 1 calc R
C29 C 0.4039(12) 0.8154(11) 0.6343(9) 0.079(5) Uani 1 1 d .
H29 H 0.3962 0.8488 0.5878 0.095 Uiso 1 1 calc R
C30 C 0.4312(11) 0.8651(9) 0.7021(13) 0.094(6) Uani 1 1 d .
H30 H 0.4424 0.9309 0.7004 0.113 Uiso 1 1 calc R
C31 C 0.4410(11) 0.8155(8) 0.7698(8) 0.052(4) Uani 1 1 d .
C32 C 0.4291(9) 0.7178(9) 0.7674(7) 0.043(3) Uani 1 1 d .
C33 C 0.4703(11) 0.8588(11) 0.8384(9) 0.081(5) Uani 1 1 d .
H33 H 0.4802 0.9249 0.8394 0.097 Uiso 1 1 calc R
C34 C 0.4848(11) 0.8076(10) 0.9031(9) 0.070(4) Uani 1 1 d .
H34 H 0.5053 0.8390 0.9477 0.084 Uiso 1 1 calc R
C35 C 0.4693(9) 0.7030(10) 0.9063(6) 0.052(4) Uani 1 1 d .
C36 C 0.4425(9) 0.6594(9) 0.8355(7) 0.046(3) Uani 1 1 d .
C37 C 0.4819(11) 0.6459(12) 0.9703(7) 0.080(5) Uani 1 1 d .
H37 H 0.4983 0.6732 1.0178 0.095 Uiso 1 1 calc R
C38 C 0.4705(9) 0.5486(11) 0.9645(6) 0.060(4) Uani 1 1 d .
H38 H 0.4829 0.5088 1.0068 0.071 Uiso 1 1 calc R
C39 C 0.4395(9) 0.5097(9) 0.8933(7) 0.053(3) Uani 1 1 d .
H39 H 0.4268 0.4443 0.8905 0.063 Uiso 1 1 calc R

loop_
_atom_site_aniso_label
_atom_site_aniso_U_11
_atom_site_aniso_U_22
_atom_site_aniso_U_33
_atom_site_aniso_U_23
_atom_site_aniso_U_13
_atom_site_aniso_U_12
Ni1 0.0526(9) 0.0312(7) 0.0250(6) -0.0064(9) -0.0005(8) 0.0013(7)
N1 0.046(7) 0.040(6) 0.044(7) -0.013(5) -0.005(5) -0.011(5)
N2 0.045(7) 0.057(7) 0.013(4) -0.006(4) 0.000(4) 0.001(6)
N3 0.058(7) 0.039(5) 0.039(7) -0.006(5) -0.014(5) -0.002(5)
N4 0.056(8) 0.051(7) 0.026(5) -0.008(5) -0.004(5) 0.002(6)
O1 0.061(7) 0.057(6) 0.026(4) -0.016(4) 0.002(4) 0.008(5)
O2 0.044(6) 0.086(7) 0.032(4) -0.021(4) 0.004(4) -0.004(5)
O3 0.100(8) 0.018(4) 0.051(5) 0.004(4) 0.004(5) -0.005(5)
O4 0.102(8) 0.032(5) 0.036(5) -0.018(3) -0.017(5) -0.009(5)
O5 0.088(8) 0.024(4) 0.064(6) -0.008(4) 0.004(6) -0.001(5)
O6 0.088(8) 0.034(5) 0.104(8) 0.012(5) 0.003(7) -0.033(5)
O7 0.063(6) 0.031(4) 0.037(4) -0.013(3) -0.006(4) 0.003(4)
O8 0.109(10) 0.094(8) 0.091(8) -0.015(7) -0.005(7) 0.036(7)
O9 0.139(13) 0.127(11) 0.091(9) -0.018(7) -0.021(8) 0.047(9)
C1 0.052(9) 0.010(5) 0.031(6) 0.003(4) -0.005(6) -0.005(6)
C2 0.044(8) 0.032(6) 0.033(6) -0.008(5) -0.008(6) -0.008(6)
C3 0.064(9) 0.015(5) 0.016(5) 0.003(4) 0.001(5) -0.004(6)
C4 0.024(6) 0.022(5) 0.033(6) -0.004(4) -0.004(5) -0.003(5)
C5 0.037(8) 0.033(7) 0.048(7) -0.017(6) -0.011(6) -0.006(6)
C6 0.109(12) 0.034(7) 0.013(5) -0.001(5) -0.006(6) -0.001(7)
C7 0.108(12) 0.023(6) 0.020(6) 0.004(5) 0.002(7) 0.009(7)
C8 0.063(9) 0.030(6) 0.018(5) 0.002(5) 0.001(6) -0.005(6)
C9 0.046(8) 0.020(6) 0.034(6) 0.006(5) 0.007(6) -0.005(6)
C10 0.103(13) 0.019(6) 0.042(7) -0.002(5) 0.007(8) 0.017(7)
C11 0.072(10) 0.017(6) 0.060(8) 0.002(5) 0.024(8) 0.004(6)
C12 0.057(10) 0.032(7) 0.044(7) -0.002(5) -0.007(7) -0.009(7)
C13 0.071(11) 0.027(7) 0.032(6) 0.008(5) 0.007(7) -0.016(7)
C14 0.069(10) 0.036(7) 0.040(7) 0.001(6) 0.009(7) 0.016(7)
C15 0.071(10) 0.022(6) 0.030(6) -0.002(5) 0.004(7) -0.010(6)
C16 0.059(10) 0.051(8) 0.031(7) -0.006(6) 0.004(6) 0.000(8)
C17 0.074(12) 0.036(8) 0.052(8) 0.011(6) 0.003(8) -0.008(8)
C18 0.107(15) 0.026(8) 0.109(15) -0.003(8) -0.033(12) 0.018(9)
C19 0.084(11) 0.036(7) 0.058(8) -0.013(7) -0.016(10) 0.007(8)
C20 0.049(8) 0.038(6) 0.031(6) -0.024(6) -0.008(6) 0.003(6)
C21 0.095(15) 0.071(12) 0.073(11) -0.006(8) -0.008(10) 0.038(11)
C22 0.059(11) 0.103(14) 0.070(11) -0.033(10) -0.011(9) 0.038(10)
C23 0.076(11) 0.061(9) 0.036(7) -0.012(7) -0.006(7) 0.011(9)
C24 0.044(9) 0.055(9) 0.035(6) -0.011(6) -0.004(6) 0.011(8)
C25 0.049(10) 0.147(17) 0.033(7) -0.009(9) 0.009(7) -0.021(11)
C26 0.084(14) 0.085(12) 0.039(8) 0.011(8) 0.009(8) -0.003(10)
C27 0.061(11) 0.060(9) 0.047(8) -0.010(7) 0.010(8) -0.023(8)
C28 0.074(11) 0.047(9) 0.046(8) 0.010(6) -0.009(7) -0.010(8)
C29 0.116(16) 0.052(10) 0.068(11) 0.013(8) -0.016(10) -0.006(10)
C30 0.082(12) 0.029(7) 0.17(2) -0.020(12) 0.003(14) 0.006(8)
C31 0.086(12) 0.014(7) 0.055(8) -0.007(6) -0.001(8) -0.005(7)
C32 0.046(9) 0.044(8) 0.039(7) -0.010(6) -0.001(6) 0.010(7)
C33 0.111(15) 0.062(10) 0.070(11) -0.009(9) -0.007(10) -0.002(10)
C34 0.083(12) 0.061(10) 0.066(10) -0.043(8) 0.005(9) -0.009(9)
C35 0.050(9) 0.083(10) 0.023(6) -0.026(6) -0.008(6) -0.002(7)
C36 0.052(9) 0.045(8) 0.041(7) -0.007(6) 0.012(6) -0.004(7)
C37 0.117(15) 0.101(13) 0.021(7) -0.021(7) 0.000(8) -0.035(12)
C38 0.048(9) 0.108(13) 0.022(6) 0.016(7) -0.005(6) -0.004(8)
C39 0.046(9) 0.072(10) 0.041(7) -0.010(7) 0.000(7) -0.003(7)

loop_
_atom_type_symbol
_atom_type_description
_atom_type_scat_dispersion_real
_atom_type_scat_dispersion_imag
_atom_type_scat_source
C C 0.0033 0.0016 'International Tables Vol C Tables 4.2.6.8 and 6.1.1.4'
H H 0.0000 0.0000 'International Tables Vol C Tables 4.2.6.8 and 6.1.1.4'
N N 0.0061 0.0033 'International Tables Vol C Tables 4.2.6.8 and 6.1.1.4'
O O 0.0106 0.0060 'International Tables Vol C Tables 4.2.6.8 and 6.1.1.4'
Ni Ni 0.3393 1.1124 'International Tables Vol C Tables 4.2.6.8 and 6.1.1.4'

loop_
_geom_angle_atom_site_label_1
_geom_angle_atom_site_label_2
_geom_angle_atom_site_label_3
_geom_angle
O1 Ni1 O7 90.6(3)
O1 Ni1 N3 92.9(4)
O7 Ni1 N3 99.7(3)
O1 Ni1 N1 90.1(3)
O7 Ni1 N1 89.1(3)
N3 Ni1 N1 170.7(4)
O1 Ni1 N2 87.7(3)
O7 Ni1 N2 168.1(3)
N3 Ni1 N2 92.2(4)
N1 Ni1 N2 79.2(4)
O1 Ni1 N4 172.4(4)
O7 Ni1 N4 90.6(3)
N3 Ni1 N4 79.5(4)
N1 Ni1 N4 97.4(4)
N2 Ni1 N4 92.6(4)
C16 N1 C20 119.0(10)
C16 N1 Ni1 128.4(9)
C20 N1 Ni1 112.6(8)
C27 N2 C24 116.8(12)
C27 N2 Ni1 129.1(10)
C24 N2 Ni1 114.0(8)
C28 N3 C32 118.5(10)
C28 N3 Ni1 127.0(8)
C32 N3 Ni1 113.9(8)
C39 N4 C36 118.3(10)
C39 N4 Ni1 128.9(8)
C36 N4 Ni1 112.8(7)
C1 O1 Ni1 131.6(8)
C13 O5 H5 109.5
Ni1 O7 H1W 109.5
Ni1 O7 H2W 105.4
H1W O7 H2W 101.9
H3W O8 H4W 95.6
H5W O9 H6W 127.6
O1 C1 O2 124.8(10)
O1 C1 C2 115.4(11)
O2 C1 C2 119.8(11)
C8 C2 C3 120.1(9)
C8 C2 C1 122.2(9)
C3 C2 C1 117.5(9)
C4 C3 C2 121.7(9)
C4 C3 H3 119.1
C2 C3 H3 119.1
C3 C4 C6 117.9(9)
C3 C4 C5 120.9(9)
C6 C4 C5 121.2(9)
O4 C5 O3 125.8(10)
O4 C5 C4 117.6(11)
O3 C5 C4 116.5(9)
C7 C6 C4 121.8(9)
C7 C6 H6 119.1
C4 C6 H6 119.1
C6 C7 C8 120.6(10)
C6 C7 H7A 119.7
C8 C7 H7A 119.7
C2 C8 C7 117.8(10)
C2 C8 C9 124.2(10)
C7 C8 C9 118.0(9)
C15 C9 C10 114.7(10)
C15 C9 C8 125.8(10)
C10 C9 C8 119.4(10)
C9 C10 C11 124.4(11)
C9 C10 H10 117.8
C11 C10 H10 117.8
C10 C11 C12 118.4(12)
C10 C11 H11 120.8
C12 C11 H11 120.8
C14 C12 C11 119.0(11)
C14 C12 C13 123.2(12)
C11 C12 C13 117.7(12)
O6 C13 O5 126.9(11)
O6 C13 C12 120.5(13)
O5 C13 C12 112.6(12)
C12 C14 C15 121.3(11)
C12 C14 H14 119.3
C15 C14 H14 119.3
C9 C15 C14 122.1(11)
C9 C15 H15 119.0
C14 C15 H15 119.0
N1 C16 C17 120.3(12)
N1 C16 H16 119.8
C17 C16 H16 119.8
C18 C17 C16 121.9(13)
C18 C17 H17 119.1
C16 C17 H17 119.1
C17 C18 C19 120.0(13)
C17 C18 H18 120.0
C19 C18 H18 120.0
C20 C19 C18 117.3(14)
C20 C19 C21 117.4(13)
C18 C19 C21 125.3(13)
C19 C20 N1 121.1(12)
C19 C20 C24 122.0(12)
N1 C20 C24 116.8(10)
C22 C21 C19 121.5(15)
C22 C21 H21 119.2
C19 C21 H21 119.2
C21 C22 C23 121.4(15)
C21 C22 H22 119.3
C23 C22 H22 119.3
C24 C23 C25 116.5(14)
C24 C23 C22 118.7(14)
C25 C23 C22 124.7(16)
N2 C24 C23 124.0(12)
N2 C24 C20 117.0(11)
C23 C24 C20 118.9(12)
C23 C25 C26 119.8(14)
C23 C25 H25 120.1
C26 C25 H25 120.1
C27 C26 C25 116.8(15)
C27 C26 H26 121.6
C25 C26 H26 121.6
N2 C27 C26 126.0(14)
N2 C27 H27 117.0
C26 C27 H27 117.0
N3 C28 C29 120.2(12)
N3 C28 H28 119.9
C29 C28 H28 119.9
C28 C29 C30 120.7(14)
C28 C29 H29 119.7
C30 C29 H29 119.7
C29 C30 C31 119.0(13)
C29 C30 H30 120.5
C31 C30 H30 120.5
C32 C31 C30 117.7(13)
C32 C31 C33 119.6(13)
C30 C31 C33 122.4(13)
N3 C32 C31 123.5(12)
N3 C32 C36 115.0(10)
C31 C32 C36 121.3(12)
C34 C33 C31 121.3(14)
C34 C33 H33 119.3
C31 C33 H33 119.3
C33 C34 C35 122.4(13)
C33 C34 H34 118.8
C35 C34 H34 118.8
C37 C35 C36 118.5(13)
C37 C35 C34 125.8(12)
C36 C35 C34 115.7(12)
N4 C36 C35 121.9(11)
N4 C36 C32 118.5(10)
C35 C36 C32 119.6(12)
C35 C37 C38 120.1(12)
C35 C37 H37 120.0
C38 C37 H37 120.0
C39 C38 C37 118.8(12)
C39 C38 H38 120.6
C37 C38 H38 120.6
N4 C39 C38 122.3(12)
N4 C39 H39 118.9
C38 C39 H39 118.9

loop_
_geom_bond_atom_site_label_1
_geom_bond_atom_site_label_2
_geom_bond_distance
Ni1 O1 2.073(7)
Ni1 O7 2.061(8)
Ni1 N3 2.084(9)
Ni1 N1 2.093(9)
Ni1 N2 2.107(10)
Ni1 N4 2.089(9)
N1 C16 1.338(14)
N1 C20 1.387(14)
N2 C27 1.329(14)
N2 C24 1.333(14)
N3 C28 1.327(14)
N3 C32 1.379(15)
N4 C39 1.333(14)
N4 C36 1.357(14)
O1 C1 1.256(13)
O2 C1 1.255(14)
O3 C5 1.280(14)
O4 C5 1.239(13)
O5 C13 1.300(15)
O5 H5 0.8200
O6 C13 1.212(15)
O7 H1W 0.8200
O7 H2W 0.8490
O8 H3W 0.8493
O8 H4W 0.8501
O9 H5W 0.8504
O9 H6W 0.8497
C1 C2 1.520(14)
C2 C8 1.409(14)
C2 C3 1.400(13)
C3 C4 1.387(13)
C3 H3 0.9300
C4 C6 1.388(13)
C4 C5 1.503(13)
C6 C7 1.387(14)
C6 H6 0.9300
C7 C8 1.407(14)
C7 H7A 0.9300
C8 C9 1.452(13)
C9 C15 1.386(15)
C9 C10 1.394(16)
C10 C11 1.387(14)
C10 H10 0.9300
C11 C12 1.405(16)
C11 H11 0.9300
C12 C14 1.348(16)
C12 C13 1.508(15)
C14 C15 1.405(14)
C14 H14 0.9300
C15 H15 0.9300
C16 C17 1.398(16)
C16 H16 0.9300
C17 C18 1.299(19)
C17 H17 0.9300
C18 C19 1.43(2)
C18 H18 0.9300
C19 C20 1.386(14)
C19 C21 1.45(2)
C20 C24 1.444(16)
C21 C22 1.33(2)
C21 H21 0.9300
C22 C23 1.463(19)
C22 H22 0.9300
C23 C24 1.382(17)
C23 C25 1.411(19)
C25 C26 1.40(2)
C25 H25 0.9300
C26 C27 1.348(18)
C26 H26 0.9300
C27 H27 0.9300
C28 C29 1.383(17)
C28 H28 0.9300
C29 C30 1.41(2)
C29 H29 0.9300
C30 C31 1.36(2)
C30 H30 0.9300
C31 C32 1.372(16)
C31 C33 1.388(18)
C32 C36 1.437(16)
C33 C34 1.336(18)
C33 H33 0.9300
C34 C35 1.473(17)
C34 H34 0.9300
C35 C37 1.368(18)
C35 C36 1.412(15)
C37 C38 1.368(17)
C37 H37 0.9300
C38 C39 1.409(15)
C38 H38 0.9300
C39 H39 0.9300

loop_
_geom_hbond_atom_site_label_D
_geom_hbond_atom_site_label_H
_geom_hbond_atom_site_label_A
_geom_hbond_distance_DH
_geom_hbond_distance_HA
_geom_hbond_distance_DA
_geom_hbond_angle_DHA
_geom_hbond_site_symmetry_A
O5 H5 O3 0.82 1.68 2.488(10) 168.1 1_565
O7 H1W O2 0.82 1.92 2.670(10) 152.2 .
O7 H2W O4 0.85 1.82 2.674(9) 179.7 3
O8 H3W O4 0.85 2.05 2.895(13) 179.1 3
O8 H4W O2 0.85 2.33 3.184(13) 179.0 .
O9 H5W O2 0.85 1.97 2.820(16) 179.4 .
O9 H6W O6 0.85 2.11 2.959(15) 179.3 4_465

loop_
_geom_torsion_atom_site_label_1
_geom_torsion_atom_site_label_2
_geom_torsion_atom_site_label_3
_geom_torsion_atom_site_label_4
_geom_torsion
O1 Ni1 N1 C16 -97.2(10)
O7 Ni1 N1 C16 -6.6(9)
N3 Ni1 N1 C16 154(2)
N2 Ni1 N1 C16 175.2(10)
N4 Ni1 N1 C16 83.9(10)
O1 Ni1 N1 C20 82.9(7)
O7 Ni1 N1 C20 173.5(7)
N3 Ni1 N1 C20 -26(3)
N2 Ni1 N1 C20 -4.7(7)
N4 Ni1 N1 C20 -96.0(7)
O1 Ni1 N2 C27 91.2(9)
O7 Ni1 N2 C27 173.0(13)
N3 Ni1 N2 C27 -1.7(9)
N1 Ni1 N2 C27 -178.3(10)
N4 Ni1 N2 C27 -81.3(9)
O1 Ni1 N2 C24 -85.5(7)
O7 Ni1 N2 C24 -3.6(18)
N3 Ni1 N2 C24 -178.3(7)
N1 Ni1 N2 C24 5.1(7)
N4 Ni1 N2 C24 102.1(7)
O1 Ni1 N3 C28 -5.0(11)
O7 Ni1 N3 C28 -96.1(11)
N1 Ni1 N3 C28 104(3)
N2 Ni1 N3 C28 82.8(11)
N4 Ni1 N3 C28 175.1(12)
O1 Ni1 N3 C32 -175.6(9)
O7 Ni1 N3 C32 93.3(9)
N1 Ni1 N3 C32 -67(3)
N2 Ni1 N3 C32 -87.8(9)
N4 Ni1 N3 C32 4.5(9)
O1 Ni1 N4 C39 177(3)
O7 Ni1 N4 C39 77.9(11)
N3 Ni1 N4 C39 177.6(12)
N1 Ni1 N4 C39 -11.3(12)
N2 Ni1 N4 C39 -90.7(11)
O1 Ni1 N4 C36 -4(3)
O7 Ni1 N4 C36 -102.7(8)
N3 Ni1 N4 C36 -3.0(8)
N1 Ni1 N4 C36 168.1(8)
N2 Ni1 N4 C36 88.7(8)
O7 Ni1 O1 C1 5.9(9)
N3 Ni1 O1 C1 -93.8(9)
N1 Ni1 O1 C1 95.0(10)
N2 Ni1 O1 C1 174.2(9)
N4 Ni1 O1 C1 -93(3)
Ni1 O1 C1 O2 9.1(16)
Ni1 O1 C1 C2 -168.1(7)
O1 C1 C2 C8 -86.6(14)
O2 C1 C2 C8 96.0(14)
O1 C1 C2 C3 87.8(13)
O2 C1 C2 C3 -89.5(13)
C8 C2 C3 C4 -3.1(18)
C1 C2 C3 C4 -177.7(10)
C2 C3 C4 C6 2.1(17)
C2 C3 C4 C5 179.2(10)
C3 C4 C5 O4 -176.4(11)
C6 C4 C5 O4 0.6(17)
C3 C4 C5 O3 0.0(16)
C6 C4 C5 O3 177.0(11)
C3 C4 C6 C7 0.9(18)
C5 C4 C6 C7 -176.2(11)
C4 C6 C7 C8 -3(2)
C3 C2 C8 C7 1.0(18)
C1 C2 C8 C7 175.3(12)
C3 C2 C8 C9 -177.3(11)
C1 C2 C8 C9 -2.9(19)
C6 C7 C8 C2 2(2)
C6 C7 C8 C9 -179.7(11)
C2 C8 C9 C15 -56.3(18)
C7 C8 C9 C15 125.5(14)
C2 C8 C9 C10 122.5(13)
C7 C8 C9 C10 -55.7(17)
C15 C9 C10 C11 -2.0(17)
C8 C9 C10 C11 179.0(11)
C9 C10 C11 C12 -0.2(18)
C10 C11 C12 C14 1.3(18)
C10 C11 C12 C13 178.7(10)
C14 C12 C13 O6 163.1(12)
C11 C12 C13 O6 -14.2(17)
C14 C12 C13 O5 -19.0(16)
C11 C12 C13 O5 163.7(11)
C11 C12 C14 C15 -0.1(18)
C13 C12 C14 C15 -177.3(10)
C10 C9 C15 C14 3.3(16)
C8 C9 C15 C14 -177.9(11)
C12 C14 C15 C9 -2.4(18)
C20 N1 C16 C17 -5.0(16)
Ni1 N1 C16 C17 175.2(8)
N1 C16 C17 C18 5.0(19)
C16 C17 C18 C19 -5(2)
C17 C18 C19 C20 4(2)
C17 C18 C19 C21 -179.6(14)
C18 C19 C20 N1 -4.5(18)
C21 C19 C20 N1 179.1(11)
C18 C19 C20 C24 176.5(12)
C21 C19 C20 C24 0.1(18)
C16 N1 C20 C19 4.9(16)
Ni1 N1 C20 C19 -175.2(9)
C16 N1 C20 C24 -176.0(10)
Ni1 N1 C20 C24 3.9(12)
C20 C19 C21 C22 -1(2)
C18 C19 C21 C22 -176.9(14)
C19 C21 C22 C23 2(2)
C21 C22 C23 C24 -3(2)
C21 C22 C23 C25 -179.2(14)
C27 N2 C24 C23 -0.9(16)
Ni1 N2 C24 C23 176.2(9)
C27 N2 C24 C20 178.3(10)
Ni1 N2 C24 C20 -4.6(12)
C25 C23 C24 N2 -1.9(17)
C22 C23 C24 N2 -178.0(10)
C25 C23 C24 C20 178.9(11)
C22 C23 C24 C20 2.7(17)
C19 C20 C24 N2 179.5(10)
N1 C20 C24 N2 0.5(15)
C19 C20 C24 C23 -1.2(17)
N1 C20 C24 C23 179.8(10)
C24 C23 C25 C26 4.1(18)
C22 C23 C25 C26 180.0(12)
C23 C25 C26 C27 -3.5(19)
C24 N2 C27 C26 1.7(18)
Ni1 N2 C27 C26 -174.9(10)
C25 C26 C27 N2 1(2)
C32 N3 C28 C29 -4(2)
Ni1 N3 C28 C29 -174.2(11)
N3 C28 C29 C30 1(2)
C28 C29 C30 C31 -1(2)
C29 C30 C31 C32 4(2)
C29 C30 C31 C33 178.0(16)
C28 N3 C32 C31 8(2)
Ni1 N3 C32 C31 179.0(11)
C28 N3 C32 C36 -176.7(12)
Ni1 N3 C32 C36 -5.3(14)
C30 C31 C32 N3 -7(2)
C33 C31 C32 N3 178.3(13)
C30 C31 C32 C36 177.0(14)
C33 C31 C32 C36 3(2)
C32 C31 C33 C34 -2(2)
C30 C31 C33 C34 -175.9(16)
C31 C33 C34 C35 -1(3)
C33 C34 C35 C37 -179.6(16)
C33 C34 C35 C36 3(2)
C39 N4 C36 C35 -0.1(18)
Ni1 N4 C36 C35 -179.6(10)
C39 N4 C36 C32 -179.4(12)
Ni1 N4 C36 C32 1.1(14)
C37 C35 C36 N4 1.0(19)
C34 C35 C36 N4 178.6(11)
C37 C35 C36 C32 -179.8(13)
C34 C35 C36 C32 -2.1(18)
N3 C32 C36 N4 2.8(17)
C31 C32 C36 N4 178.7(12)
N3 C32 C36 C35 -176.5(11)
C31 C32 C36 C35 -1(2)
C36 C35 C37 C38 1(2)
C34 C35 C37 C38 -176.1(14)
C35 C37 C38 C39 -4(2)
C36 N4 C39 C38 -3.0(19)
Ni1 N4 C39 C38 176.4(9)
C37 C38 C39 N4 5(2)
